data_2012584
loop_
_publ_author_name
'Usman, Anwar'
'Chantrapromma, Suchada'
'Fun, Hoong-Kun'
'Poh, Bo-Long'
'Karalai, Chatchanok'

_publ_section_title
;
 Piperazine-1,4-diium--2,4-dinitrophenolate--water (1/2/2)
;
_journal_issue 3
_journal_name_full 'Acta Crystallographica Section C'
_journal_page_first o136
_journal_page_last o138
_journal_paper_doi 10.1107/S0108270101021667
_journal_volume 58
_journal_year 2002
_chemical_formula_iupac 'C4 H12 N2 2+ , 2C6 H3 N2 O5 - , 2H2 O'
_chemical_formula_moiety 'C4 H12 N2 2+ , 2C6 H3 N2 O5 - , 2H2 O'
_chemical_formula_sum 'C16 H22 N6 O12'
_chemical_formula_weight 490.40
_chemical_name_systematic
;
Piperazine-1,4-diium--2,4-dinitrophenolate--water (1/2/2)
;
_chemical_temperature_decomposition 515
_space_group_IT_number 14
_symmetry_cell_setting monoclinic
_symmetry_space_group_name_Hall '-P 2ybc'
_symmetry_space_group_name_H-M 'P 1 21/c 1'
_atom_sites_solution_hydrogens geom
_atom_sites_solution_primary direct
_atom_sites_solution_secondary difmap
_audit_creation_method SHELXL97
_cell_angle_alpha 90
_cell_angle_beta 99.6460(10)
_cell_angle_gamma 90
_cell_formula_units_Z 2
_cell_length_a 12.1140(6)
_cell_length_b 12.9702(6)
_cell_length_c 6.5813(3)
_cell_measurement_reflns_used 4041
_cell_measurement_temperature 183(2)
_cell_measurement_theta_max 28.32
_cell_measurement_theta_min 3.14
_cell_volume 1019.44(8)
_computing_cell_refinement 'SAINT (Siemens, 1996)'
_computing_data_collection 'SMART (Siemens, 1996)'
_computing_data_reduction SAINT
_computing_molecular_graphics SHELXTL
_computing_publication_material 'SHELXTL, PARST (Nardelli, 1995) and PLATON (Spek, 1990)'
_computing_structure_refinement SHELXTL
_computing_structure_solution 'SHELXTL (Sheldrick, 1997)'
_diffrn_ambient_temperature 183(2)
_diffrn_detector_area_resol_mean 8.33
_diffrn_measured_fraction_theta_full .966
_diffrn_measured_fraction_theta_max .966
_diffrn_measurement_device_type 'Siemens SMART CCD area-detector'
_diffrn_measurement_method '\w scans'
_diffrn_radiation_monochromator graphite
_diffrn_radiation_source 'fine-focus sealed tube'
_diffrn_radiation_type MoK\a
_diffrn_radiation_wavelength .71073
_diffrn_reflns_av_R_equivalents .065
_diffrn_reflns_av_sigmaI/netI .103
_diffrn_reflns_limit_h_max 16
_diffrn_reflns_limit_h_min -13
_diffrn_reflns_limit_k_max 17
_diffrn_reflns_limit_k_min -14
_diffrn_reflns_limit_l_max 8
_diffrn_reflns_limit_l_min -8
_diffrn_reflns_number 5886
_diffrn_reflns_theta_full 28.30
_diffrn_reflns_theta_max 28.30
_diffrn_reflns_theta_min 3.14
_diffrn_standards_decay_% 0
_diffrn_standards_number 0
_exptl_absorpt_coefficient_mu .138
_exptl_absorpt_correction_T_max .981
_exptl_absorpt_correction_T_min .960
_exptl_absorpt_correction_type empirical
_exptl_absorpt_process_details '(SADABS; Sheldrick, 1996)'
_exptl_crystal_colour yellow
_exptl_crystal_density_diffrn 1.598
_exptl_crystal_density_meas ?
_exptl_crystal_density_method 'not measured'
_exptl_crystal_description needle
_exptl_crystal_F_000 512
_exptl_crystal_size_max .30
_exptl_crystal_size_mid .14
_exptl_crystal_size_min .14
_refine_diff_density_max .48
_refine_diff_density_min -.40
_refine_ls_extinction_coef .067(6)
_refine_ls_extinction_expression Fc^*^=kFc[1+0.001xFc^2^\l^3^/sin(2\q)]^-1/4^
_refine_ls_extinction_method 'SHELXTL (Sheldrick, 1997)'
_refine_ls_goodness_of_fit_ref .915
_refine_ls_hydrogen_treatment refall
_refine_ls_matrix_type full
_refine_ls_number_parameters 199
_refine_ls_number_reflns 2453
_refine_ls_number_restraints 0
_refine_ls_restrained_S_all .915
_refine_ls_R_factor_all .070
_refine_ls_R_factor_gt .052
_refine_ls_shift/su_max <0.001
_refine_ls_shift/su_mean .000
_refine_ls_structure_factor_coef Fsqd
_refine_ls_weighting_details 'calc w = 1/[\s^2^(Fo^2^)+(0.0301P)^2^] where P=(Fo^2^+2Fc^2^)/3'
_refine_ls_weighting_scheme calc
_refine_ls_wR_factor_gt .115
_refine_ls_wR_factor_ref .120
_reflns_number_gt 1725
_reflns_number_total 2453
_reflns_threshold_expression I>2\s(I)
_cod_data_source_file ln1130.cif
_cod_data_source_block I
_cod_depositor_comments
;
The following automatic conversions were performed:
'_symmetry_cell_setting' value 'Monoclinic' changed to 'monoclinic'
according to '/home/saulius/struct/CIF-dictionaries/cif_core.dic'
dictionary named 'cif_core.dic' version 2.4.1 from 2010-06-29.

Automatic conversion script
Id: cif_fix_enum 1527 2010-12-29 10:47:43Z saulius 

The following automatic conversions were performed:

'_chemical_melting_point' tag was changed to
'_chemical_temperature_decomposition' since the value had been '515K
(decompose)'. The value '515K (decompose)' was changed to '515'.

Automatic conversion script
Id: cif_fix_values 1646 2011-03-28 12:23:43Z adriana 

The following automatic conversions were performed:

'_chemical_melting_point' tag was changed to
'_chemical_temperature_decomposition' since the value had been '515K
(decompose)'. The value '515K (decompose)' was changed to
'515'.

'_symmetry_cell_setting' value 'Monoclinic' changed to
'monoclinic' according to
/home/saulius/struct/CIF-dictionaries/cif_core.dic dictionary named
'cif_core.dic' version 2.4.1 from 2010-06-29.

Automatic conversion script
Id: cif_fix_values 1715 2011-07-08 13:25:40Z adriana 

The following automatic conversions were performed:

'_exptl_crystal_density_meas' value 'not measured' was changed to '?'
- the value is perceived as not measured.

Automatic conversion script
Id: cif_fix_values 3008 2015-01-20 13:52:24Z robertas 
;
_cod_original_sg_symbol_H-M 'P 21/c'
_cod_database_code 2012584
_cod_database_fobs_code 2012584

loop_
_symmetry_equiv_pos_as_xyz
'x, y, z'
'-x, y+1/2, -z+1/2'
'-x, -y, -z'
'x, -y-1/2, z-1/2'

loop_
_atom_site_label
_atom_site_fract_x
_atom_site_fract_y
_atom_site_fract_z
_atom_site_U_iso_or_equiv
_atom_site_adp_type
_atom_site_calc_flag
_atom_site_refinement_flags
_atom_site_occupancy
_atom_site_disorder_assembly
_atom_site_disorder_group
_atom_site_type_symbol
O1 .69486(11) .52605(10) .2104(2) .0201(3) Uani d . 1 . . O
O2 .65629(11) .72209(11) .3258(3) .0261(4) Uani d . 1 . . O
O3 .78449(12) .83264(10) .2887(3) .0274(4) Uani d . 1 . . O
O4 1.16477(12) .73032(11) .4446(3) .0293(4) Uani d . 1 . . O
O5 1.21241(11) .58732(12) .3116(3) .0322(4) Uani d . 1 . . O
N2 .75300(12) .74294(11) .3032(3) .0159(4) Uani d . 1 . . N
N3 1.14065(13) .64615(12) .3570(3) .0196(4) Uani d . 1 . . N
C3 .79589(15) .55678(14) .2386(3) .0145(4) Uani d . 1 . . C
C8 .83223(14) .66063(13) .2916(3) .0135(4) Uani d . 1 . . C
C7 .94390(15) .68943(14) .3278(3) .0144(4) Uani d . 1 . . C
C6 1.02475(14) .61690(14) .3082(3) .0145(4) Uani d . 1 . . C
C5 .99577(15) .51553(14) .2483(3) .0170(4) Uani d . 1 . . C
C4 .88576(15) .48688(15) .2156(3) .0175(4) Uani d . 1 . . C
H7 .9620(18) .7579(16) .367(3) .020(6) Uiso d . 1 . . H
H5 1.057(2) .4637(17) .235(4) .030(6) Uiso d . 1 . . H
H4 .8650(18) .4150(16) .176(3) .020(5) Uiso d . 1 . . H
N1 .48980(13) .56797(12) .3262(3) .0151(4) Uani d . 1 . . N
C2 .48356(15) .60859(14) .5364(3) .0156(4) Uani d . 1 . . C
C1 .44851(15) .45924(14) .3032(3) .0161(4) Uani d . 1 . . C
H2A .5094(17) .6810(16) .534(3) .018(5) Uiso d . 1 . . H
H2B .4035(18) .6062(16) .551(3) .021(5) Uiso d . 1 . . H
H2N .4486(19) .6086(16) .219(4) .026(6) Uiso d . 1 . . H
H1N .568(2) .5718(19) .299(4) .042(7) Uiso d . 1 . . H
H1A .456(2) .4356(17) .171(4) .027(6) Uiso d . 1 . . H
H1B .3695(17) .4632(14) .315(3) .013(5) Uiso d . 1 . . H
H2W .675(3) .304(3) .020(5) .067(11) Uiso d . 1 . . H
H1W .657(2) .400(2) .089(4) .049(8) Uiso d . 1 . . H
O1W .62747(12) .34292(12) .0291(2) .0205(3) Uani d . 1 . . O

loop_
_atom_site_aniso_label
_atom_site_aniso_U_11
_atom_site_aniso_U_22
_atom_site_aniso_U_33
_atom_site_aniso_U_12
_atom_site_aniso_U_13
_atom_site_aniso_U_23
O1 .0133(6) .0191(7) .0293(9) -.0041(5) .0078(6) -.0049(6)
O2 .0163(7) .0216(8) .0441(10) .0023(6) .0155(6) .0040(7)
O3 .0223(7) .0102(7) .0507(11) -.0002(5) .0085(7) .0006(6)
O4 .0183(7) .0238(8) .0452(10) -.0071(6) .0037(6) -.0062(7)
O5 .0127(7) .0331(9) .0519(11) .0055(6) .0087(7) -.0037(8)
N2 .0142(8) .0142(8) .0201(9) .0015(6) .0052(6) .0010(6)
N3 .0140(7) .0198(8) .0255(9) -.0006(6) .0043(6) .0041(7)
C3 .0138(8) .0156(9) .0151(9) -.0011(7) .0056(7) .0000(7)
C8 .0138(8) .0119(9) .0158(9) .0026(7) .0058(7) .0009(7)
C7 .0160(9) .0122(9) .0158(10) -.0003(7) .0048(7) .0015(7)
C6 .0102(8) .0162(9) .0180(10) -.0001(7) .0046(7) .0021(7)
C5 .0160(9) .0159(9) .0200(10) .0021(7) .0057(7) .0013(8)
C4 .0180(9) .0133(9) .0222(11) -.0005(7) .0065(8) -.0035(8)
N1 .0126(7) .0129(8) .0208(9) -.0006(6) .0051(6) .0014(7)
C2 .0146(9) .0115(9) .0223(10) -.0005(7) .0075(7) -.0020(8)
C1 .0133(9) .0135(9) .0219(11) -.0021(7) .0041(7) -.0023(8)
O1W .0158(7) .0167(7) .0288(9) .0015(6) .0027(6) -.0037(6)

loop_
_atom_type_symbol
_atom_type_description
_atom_type_scat_dispersion_real
_atom_type_scat_dispersion_imag
_atom_type_scat_source
C C .0033 .0016 'International Tables Vol C Tables 4.2.6.8 and 6.1.1.4'
H H .0000 .0000 'International Tables Vol C Tables 4.2.6.8 and 6.1.1.4'
N N .0061 .0033 'International Tables Vol C Tables 4.2.6.8 and 6.1.1.4'
O O .0106 .0060 'International Tables Vol C Tables 4.2.6.8 and 6.1.1.4'

loop_
_geom_angle_atom_site_label_1
_geom_angle_atom_site_label_2
_geom_angle_atom_site_label_3
_geom_angle_site_symmetry_1
_geom_angle_site_symmetry_3
_geom_angle
O3 N2 O2 . . 121.85(15)
O3 N2 C8 . . 118.42(15)
O2 N2 C8 . . 119.73(15)
O5 N3 O4 . . 122.35(16)
O5 N3 C6 . . 119.04(16)
O4 N3 C6 . . 118.61(16)
O1 C3 C8 . . 125.17(17)
O1 C3 C4 . . 120.81(16)
C8 C3 C4 . . 114.01(16)
C7 C8 C3 . . 122.92(16)
C7 C8 N2 . . 115.44(15)
C3 C8 N2 . . 121.60(15)
C6 C7 C8 . . 119.23(17)
C6 C7 H7 . . 122.2(13)
C8 C7 H7 . . 118.5(13)
C7 C6 C5 . . 121.20(16)
C7 C6 N3 . . 118.77(16)
C5 C6 N3 . . 120.00(16)
C4 C5 C6 . . 119.46(17)
C4 C5 H5 . . 120.7(13)
C6 C5 H5 . . 119.8(13)
C5 C4 C3 . . 123.07(17)
C5 C4 H4 . . 119.8(12)
C3 C4 H4 . . 117.2(12)
C2 N1 C1 . . 110.98(15)
C2 N1 H2N . . 113.0(13)
C1 N1 H2N . . 108.8(13)
C2 N1 H1N . . 110.4(15)
C1 N1 H1N . . 110.0(14)
H2N N1 H1N . . 104(2)
N1 C2 C1 . 3_666 109.64(15)
N1 C2 H2A . . 104.6(13)
C1 C2 H2A 3_666 . 115.4(12)
N1 C2 H2B . . 106.2(13)
C1 C2 H2B 3_666 . 110.1(12)
H2A C2 H2B . . 110.4(17)
N1 C1 C2 . 3_666 110.21(15)
N1 C1 H1A . . 108.4(14)
C2 C1 H1A 3_666 . 109.3(14)
N1 C1 H1B . . 104.9(11)
C2 C1 H1B 3_666 . 113.7(12)
H1A C1 H1B . . 110.0(18)
H2W O1W H1W . . 109(3)

loop_
_geom_bond_atom_site_label_1
_geom_bond_atom_site_label_2
_geom_bond_site_symmetry_2
_geom_bond_distance
_geom_bond_publ_flag
O1 C3 . 1.271(2) yes
O2 N2 . 1.235(2) yes
O3 N2 . 1.2330(19) yes
O4 N3 . 1.246(2) yes
O5 N3 . 1.230(2) yes
N2 C8 . 1.446(2) yes
N3 C6 . 1.438(2) yes
C3 C4 . 1.444(3) yes
C3 C8 . 1.442(2) yes
C8 C7 . 1.385(2) ?
C4 C5 . 1.365(3) yes
C6 C7 . 1.380(2) yes
C7 H7 . .94(2) ?
C6 C5 . 1.400(3) ?
C5 H5 . 1.01(2) ?
C4 H4 . .99(2) ?
N1 C2 . 1.494(2) ?
N1 C1 . 1.496(2) ?
N1 H2N . .95(2) ?
N1 H1N . .99(3) ?
C2 C1 3_666 1.508(3) ?
C2 H2A . .99(2) ?
C2 H2B . .99(2) ?
C1 C2 3_666 1.508(3) ?
C1 H1A . .94(2) ?
C1 H1B . .98(2) ?
O1W H2W . .77(3) ?
O1W H1W . .88(3) ?

loop_
_geom_hbond_atom_site_label_D
_geom_hbond_atom_site_label_H
_geom_hbond_atom_site_label_A
_geom_hbond_site_symmetry_A
_geom_hbond_distance_DH
_geom_hbond_distance_HA
_geom_hbond_distance_DA
_geom_hbond_angle_DHA
_geom_hbond_publ_flag
N1 H1N O1 1_555 .99(2) 1.83(2) 2.772(2) 156(2) yes
N1 H1N O2 1_555 .99(2) 2.22(2) 2.840(2) 119(2) yes
N1 H2N O1W 3_665 .95(2) 1.85(3) 2.776(2) 165(2) yes
O1W H1W O1 1_555 .89(3) 1.84(3) 2.721(2) 171(2) yes
O1W H2W O4 2_745 .78(4) 2.14(4) 2.890(2) 162(4) yes
C1 H1B O5 1_455 .97(2) 2.49(2) 3.316(2) 142.0(10) yes
C1 H1B O3 2_645 .97(2) 2.53(2) 3.234(2) 129.0(10) yes
C2 H2A O2 1_555 .99(2) 2.48(2) 3.072(2) 118(2) yes
C2 H2B O5 1_455 .99(2) 2.58(2) 3.380(2) 137(2) yes
C4 H4 O4 2_745 .99(2) 2.53(2) 3.513(2) 173(2) yes
C5 H5 O3 2_745 1.02(2) 2.59(2) 3.604(2) 178(2) yes

loop_
_geom_torsion_atom_site_label_1
_geom_torsion_atom_site_label_2
_geom_torsion_atom_site_label_3
_geom_torsion_atom_site_label_4
_geom_torsion_site_symmetry_4
_geom_torsion
O1 C3 C8 C7 . 177.66(19)
C4 C3 C8 C7 . -3.2(3)
O1 C3 C8 N2 . -4.6(3)
C4 C3 C8 N2 . 174.52(17)
O3 N2 C8 C7 . 18.9(2)
O2 N2 C8 C7 . -161.57(18)
O3 N2 C8 C3 . -159.02(18)
O2 N2 C8 C3 . 20.5(3)
C3 C8 C7 C6 . 1.5(3)
N2 C8 C7 C6 . -176.33(16)
C8 C7 C6 C5 . 1.4(3)
C8 C7 C6 N3 . -176.64(17)
O5 N3 C6 C7 . -169.44(18)
O4 N3 C6 C7 . 10.8(3)
O5 N3 C6 C5 . 12.5(3)
O4 N3 C6 C5 . -167.27(18)
C7 C6 C5 C4 . -2.3(3)
N3 C6 C5 C4 . 175.67(19)
C6 C5 C4 C3 . .4(3)
O1 C3 C4 C5 . -178.60(19)
C8 C3 C4 C5 . 2.2(3)
C1 N1 C2 C1 3_666 58.0(2)
C2 N1 C1 C2 3_666 -58.3(2)
